data_7245940
loop_
_publ_author_name
'Chulanova, Elena A.'
'Radiush, Ekaterina A.'
'Balmohammadi, Yaser'
'Beckmann, Jens'
'Grabowsky, Simon'
'Zibarev, Andrey V.'

_publ_section_title
;
 New charge-transfer complexes of 1,2,5-chalcogenadiazoles with
 tetrathiafulvalenes
;
_journal_issue 3
_journal_name_full CrystEngComm
_journal_page_first 391
_journal_page_last 402
_journal_paper_doi 10.1039/D2CE01385A
_journal_volume 25
_journal_year 2023
_chemical_formula_moiety 'C6 H4 S4, C6 F4 N2 S'
_chemical_formula_sum 'C12 H4 F4 N2 S5'
_chemical_formula_weight 412.47
_space_group_crystal_system monoclinic
_space_group_IT_number 9
_space_group_name_Hall 'C -2yc'
_space_group_name_H-M_alt 'C 1 c 1'
_atom_sites_solution_hydrogens geom
_audit_creation_date 2021-12-29
_audit_creation_method
;
Olex2 1.3
(compiled 2020.11.12 svn.r5f609507 for OlexSys, GUI svn.r6272)
;
_audit_update_record
;
2022-07-22 deposited with the CCDC.	2022-11-30 downloaded from the CCDC.
;
_cell_angle_alpha 90
_cell_angle_beta 103.318(2)
_cell_angle_gamma 90
_cell_formula_units_Z 4
_cell_length_a 9.8502(5)
_cell_length_b 10.6342(5)
_cell_length_c 14.8943(7)
_cell_measurement_reflns_used 9308
_cell_measurement_temperature 100
_cell_measurement_theta_max 32.17
_cell_measurement_theta_min 2.86
_cell_volume 1518.20(13)
_computing_molecular_graphics 'Olex2 1.3 (Dolomanov et al., 2009)'
_computing_publication_material 'Olex2 1.3 (Dolomanov et al., 2009)'
_computing_structure_refinement 'SHELXL 2018/3 (Sheldrick, 2015)'
_computing_structure_solution 'SHELXS-97 (Sheldrick, 1990)'
_diffrn_ambient_temperature 100
_diffrn_measured_fraction_theta_full 1.000
_diffrn_measured_fraction_theta_max 0.998
_diffrn_measurement_device_type 'Bruker APEX-II CCD'
_diffrn_measurement_method '\f and \w scans'
_diffrn_radiation_type MoK\a
_diffrn_radiation_wavelength 0.71073
_diffrn_reflns_av_R_equivalents 0.0487
_diffrn_reflns_av_unetI/netI 0.0438
_diffrn_reflns_Laue_measured_fraction_full 1.000
_diffrn_reflns_Laue_measured_fraction_max 0.998
_diffrn_reflns_limit_h_max 14
_diffrn_reflns_limit_h_min -14
_diffrn_reflns_limit_k_max 15
_diffrn_reflns_limit_k_min -16
_diffrn_reflns_limit_l_max 22
_diffrn_reflns_limit_l_min -22
_diffrn_reflns_number 34507
_diffrn_reflns_point_group_measured_fraction_full 0.998
_diffrn_reflns_point_group_measured_fraction_max 0.985
_diffrn_reflns_theta_full 25.242
_diffrn_reflns_theta_max 32.594
_diffrn_reflns_theta_min 2.811
_diffrn_standards_number 0
_exptl_absorpt_coefficient_mu 0.802
_exptl_absorpt_correction_T_max 0.7464
_exptl_absorpt_correction_T_min 0.6788
_exptl_absorpt_correction_type multi-scan
_exptl_absorpt_process_details
;
SADABS-2016/2 (Bruker,2016/2) was used for absorption correction.
wR2(int) was 0.1104 before and 0.0635 after correction.
The Ratio of minimum to maximum transmission is 0.9094.
The \l/2 correction factor is Not present.
;
_exptl_crystal_colour black
_exptl_crystal_density_diffrn 1.805
_exptl_crystal_density_method 'not measured'
_exptl_crystal_description block
_exptl_crystal_F_000 824
_exptl_crystal_size_max 0.25
_exptl_crystal_size_mid 0.25
_exptl_crystal_size_min 0.10
_refine_diff_density_max 0.356
_refine_diff_density_min -0.375
_refine_diff_density_rms 0.084
_refine_ls_abs_structure_details
;
 Flack x determined using 1937 quotients [(I+)-(I-)]/[(I+)+(I-)]
 (Parsons, Flack and Wagner, Acta Cryst. B69 (2013) 249-259).
;
_refine_ls_abs_structure_Flack -0.02(3)
_refine_ls_extinction_method none
_refine_ls_goodness_of_fit_ref 1.038
_refine_ls_hydrogen_treatment constr
_refine_ls_matrix_type full
_refine_ls_number_parameters 208
_refine_ls_number_reflns 5421
_refine_ls_number_restraints 2
_refine_ls_restrained_S_all 1.038
_refine_ls_R_factor_all 0.0543
_refine_ls_R_factor_gt 0.0352
_refine_ls_shift/su_max 0.000
_refine_ls_shift/su_mean 0.000
_refine_ls_structure_factor_coef Fsqd
_refine_ls_weighting_details 'w=1/[\s^2^(Fo^2^)+(0.0295P)^2^+1.0916P] where P=(Fo^2^+2Fc^2^)/3'
_refine_ls_weighting_scheme calc
_refine_ls_wR_factor_gt 0.0637
_refine_ls_wR_factor_ref 0.0696
_reflns_Friedel_coverage 0.970
_reflns_Friedel_fraction_full 0.996
_reflns_Friedel_fraction_max 0.971
_reflns_number_gt 4564
_reflns_number_total 5421
_reflns_threshold_expression 'I > 2\s(I)'
_cod_data_source_file d2ce01385a2.cif
_cod_data_source_block chulanovae171111_0m
_cod_depositor_comments 'Adding full bibliography for 7245938--7245942.cif.'
_cod_database_code 7245940
_shelx_shelxl_version_number 2018/3
_shelx_space_group_comment
;
The symmetry employed for this shelxl refinement is uniquely defined
by the following loop, which should always be used as a source of
symmetry information in preference to the above space-group names.
They are only intended as comments.
;
_olex2_refinement_description
;
1. Fixed Uiso
 At 1.2 times of:
  All C(H) groups
2.a Aromatic/amide H refined with riding coordinates:
 C11(H11), C12(H12), C9(H9), C10(H10)
;
_olex2_submission_special_instructions 'No special instructions were received'

loop_
_space_group_symop_operation_xyz
'x, y, z'
'x, -y, z+1/2'
'x+1/2, y+1/2, z'
'x+1/2, -y+1/2, z+1/2'

loop_
_atom_site_label
_atom_site_type_symbol
_atom_site_fract_x
_atom_site_fract_y
_atom_site_fract_z
_atom_site_U_iso_or_equiv
_atom_site_adp_type
_atom_site_occupancy
_atom_site_site_symmetry_order
_atom_site_calc_flag
_atom_site_refinement_flags_posn
_atom_site_refinement_flags_adp
_atom_site_refinement_flags_occupancy
_atom_site_disorder_assembly
_atom_site_disorder_group
C11 C 0.0610(3) 0.2141(3) -0.0158(2) 0.0224(6) Uani 1 1 d . . . . .
H11 H -0.027367 0.249559 -0.034389 0.027 Uiso 1 1 calc R U . . .
C12 C 0.1300(3) 0.1738(3) -0.0773(2) 0.0232(6) Uani 1 1 d . . . . .
H12 H 0.091797 0.180704 -0.140336 0.028 Uiso 1 1 calc R U . . .
C9 C 0.5426(3) 0.0113(3) 0.3088(2) 0.0262(6) Uani 1 1 d . . . . .
H9 H 0.574395 -0.005778 0.371377 0.031 Uiso 1 1 calc R U . . .
C10 C 0.6129(3) -0.0278(3) 0.2480(2) 0.0271(6) Uani 1 1 d . . . . .
H10 H 0.694873 -0.073801 0.266488 0.032 Uiso 1 1 calc R U . . .
S4 S 0.14161(7) 0.19837(6) 0.10094(4) 0.01801(13) Uani 1 1 d . . . . .
S5 S 0.29495(7) 0.10754(6) -0.03568(5) 0.01970(14) Uani 1 1 d . . . . .
S2 S 0.38914(7) 0.09570(7) 0.26795(5) 0.02133(15) Uani 1 1 d . . . . .
S3 S 0.54641(7) 0.00971(6) 0.13212(5) 0.02137(15) Uani 1 1 d . . . . .
S1 S 0.83571(8) -0.24316(7) 0.69636(5) 0.02515(16) Uani 1 1 d . . . . .
C7 C 0.3940(3) 0.0806(2) 0.15076(19) 0.0163(5) Uani 1 1 d . . . . .
F1 F 0.4274(2) -0.42773(17) 0.68976(13) 0.0308(4) Uani 1 1 d . . . . .
N1 N 0.6978(3) -0.3075(2) 0.71792(17) 0.0220(5) Uani 1 1 d . . . . .
F4 F 0.6572(2) -0.30507(19) 0.39695(13) 0.0335(4) Uani 1 1 d . . . . .
C6 C 0.6769(3) -0.3081(3) 0.5593(2) 0.0191(5) Uani 1 1 d . . . . .
F2 F 0.2920(2) -0.47830(18) 0.51145(15) 0.0343(4) Uani 1 1 d . . . . .
C8 C 0.2904(3) 0.1214(2) 0.08171(19) 0.0156(5) Uani 1 1 d . . . . .
F3 F 0.4034(2) -0.42089(19) 0.37132(13) 0.0368(5) Uani 1 1 d . . . . .
C3 C 0.4177(3) -0.4230(3) 0.5310(2) 0.0226(6) Uani 1 1 d . . . . .
N2 N 0.8025(3) -0.2532(2) 0.58522(18) 0.0230(5) Uani 1 1 d . . . . .
C4 C 0.4777(3) -0.3926(3) 0.4561(2) 0.0240(6) Uani 1 1 d . . . . .
C1 C 0.6170(3) -0.3393(2) 0.63575(19) 0.0181(5) Uani 1 1 d . . . . .
C5 C 0.6039(3) -0.3358(3) 0.46881(19) 0.0224(6) Uani 1 1 d . . . . .
C2 C 0.4845(3) -0.3975(3) 0.6190(2) 0.0207(5) Uani 1 1 d . . . . .

loop_
_atom_site_aniso_label
_atom_site_aniso_U_11
_atom_site_aniso_U_22
_atom_site_aniso_U_33
_atom_site_aniso_U_23
_atom_site_aniso_U_13
_atom_site_aniso_U_12
C11 0.0224(14) 0.0240(14) 0.0210(14) 0.0063(11) 0.0054(11) 0.0034(11)
C12 0.0273(15) 0.0250(14) 0.0177(13) 0.0045(11) 0.0060(11) -0.0021(12)
C9 0.0232(15) 0.0253(15) 0.0261(16) -0.0011(12) -0.0024(12) 0.0001(12)
C10 0.0177(14) 0.0247(15) 0.0359(17) -0.0022(13) 0.0001(12) 0.0012(11)
S4 0.0192(3) 0.0193(3) 0.0170(3) -0.0004(2) 0.0072(2) 0.0048(3)
S5 0.0228(3) 0.0205(3) 0.0193(3) -0.0041(3) 0.0119(3) -0.0037(3)
S2 0.0218(3) 0.0237(3) 0.0183(3) -0.0038(3) 0.0042(3) 0.0024(3)
S3 0.0162(3) 0.0183(3) 0.0317(4) -0.0036(3) 0.0099(3) 0.0015(3)
S1 0.0243(3) 0.0250(4) 0.0270(4) -0.0032(3) 0.0077(3) 0.0014(3)
C7 0.0170(13) 0.0121(11) 0.0212(14) -0.0038(10) 0.0074(11) -0.0014(9)
F1 0.0336(11) 0.0328(10) 0.0315(10) 0.0070(8) 0.0189(9) -0.0022(8)
N1 0.0259(12) 0.0212(12) 0.0213(12) -0.0004(9) 0.0103(10) 0.0024(9)
F4 0.0443(12) 0.0400(11) 0.0211(9) 0.0082(8) 0.0175(8) 0.0075(9)
C6 0.0235(13) 0.0147(11) 0.0227(13) 0.0032(10) 0.0130(11) 0.0063(10)
F2 0.0247(10) 0.0327(10) 0.0431(12) 0.0048(8) 0.0028(8) -0.0026(8)
C8 0.0165(13) 0.0134(11) 0.0187(13) -0.0033(9) 0.0079(10) -0.0018(9)
F3 0.0420(12) 0.0406(11) 0.0214(9) 0.0007(8) -0.0057(8) 0.0044(9)
C3 0.0191(13) 0.0172(13) 0.0318(15) 0.0041(11) 0.0062(11) 0.0032(10)
N2 0.0241(12) 0.0215(12) 0.0265(12) 0.0015(10) 0.0122(10) 0.0046(10)
C4 0.0300(16) 0.0205(13) 0.0196(13) 0.0018(11) 0.0017(11) 0.0080(11)
C1 0.0219(14) 0.0147(12) 0.0191(13) 0.0029(10) 0.0077(10) 0.0058(10)
C5 0.0295(15) 0.0220(13) 0.0185(13) 0.0059(11) 0.0114(12) 0.0095(11)
C2 0.0250(14) 0.0172(12) 0.0237(14) 0.0056(10) 0.0136(11) 0.0037(10)

loop_
_atom_type_symbol
_atom_type_description
_atom_type_scat_dispersion_real
_atom_type_scat_dispersion_imag
_atom_type_scat_source
C C 0.0033 0.0016 'International Tables Vol C Tables 4.2.6.8 and 6.1.1.4'
H H 0.0000 0.0000 'International Tables Vol C Tables 4.2.6.8 and 6.1.1.4'
F F 0.0171 0.0103 'International Tables Vol C Tables 4.2.6.8 and 6.1.1.4'
N N 0.0061 0.0033 'International Tables Vol C Tables 4.2.6.8 and 6.1.1.4'
S S 0.1246 0.1234 'International Tables Vol C Tables 4.2.6.8 and 6.1.1.4'

loop_
_geom_angle_atom_site_label_1
_geom_angle_atom_site_label_2
_geom_angle_atom_site_label_3
_geom_angle
_geom_angle_site_symmetry_1
_geom_angle_site_symmetry_3
_geom_angle_publ_flag
C12 C11 H11 121.1 . . ?
C12 C11 S4 117.9(2) . . ?
S4 C11 H11 121.1 . . ?
C11 C12 H12 121.1 . . ?
C11 C12 S5 117.7(2) . . ?
S5 C12 H12 121.1 . . ?
C10 C9 H9 121.0 . . ?
C10 C9 S2 118.0(3) . . ?
S2 C9 H9 121.0 . . ?
C9 C10 H10 121.1 . . ?
C9 C10 S3 117.9(3) . . ?
S3 C10 H10 121.1 . . ?
C11 S4 C8 95.03(14) . . ?
C12 S5 C8 94.83(13) . . ?
C9 S2 C7 94.57(15) . . ?
C10 S3 C7 94.67(14) . . ?
N2 S1 N1 101.21(14) . . ?
S3 C7 S2 114.44(16) . . ?
C8 C7 S2 122.64(18) . . ?
C8 C7 S3 122.92(19) . . ?
C1 N1 S1 105.9(2) . . ?
N2 C6 C1 113.1(3) . . ?
N2 C6 C5 127.0(3) . . ?
C5 C6 C1 119.9(3) . . ?
S4 C8 S5 114.36(16) . . ?
C7 C8 S4 122.71(19) . . ?
C7 C8 S5 122.90(18) . . ?
F2 C3 C4 117.5(3) . . ?
F2 C3 C2 121.2(3) . . ?
C2 C3 C4 121.3(3) . . ?
C6 N2 S1 106.20(19) . . ?
F3 C4 C3 117.1(3) . . ?
F3 C4 C5 121.1(3) . . ?
C5 C4 C3 121.9(3) . . ?
N1 C1 C6 113.5(3) . . ?
N1 C1 C2 127.0(3) . . ?
C2 C1 C6 119.5(3) . . ?
F4 C5 C6 120.5(3) . . ?
F4 C5 C4 120.9(3) . . ?
C4 C5 C6 118.5(3) . . ?
F1 C2 C3 120.9(3) . . ?
F1 C2 C1 120.2(3) . . ?
C3 C2 C1 118.8(3) . . ?

loop_
_geom_bond_atom_site_label_1
_geom_bond_atom_site_label_2
_geom_bond_distance
_geom_bond_site_symmetry_2
_geom_bond_publ_flag
C11 H11 0.9300 . ?
C11 C12 1.332(4) . ?
C11 S4 1.745(3) . ?
C12 H12 0.9300 . ?
C12 S5 1.748(3) . ?
C9 H9 0.9300 . ?
C9 C10 1.327(5) . ?
C9 S2 1.743(3) . ?
C10 H10 0.9300 . ?
C10 S3 1.745(3) . ?
S4 C8 1.759(3) . ?
S5 C8 1.766(3) . ?
S2 C7 1.764(3) . ?
S3 C7 1.758(3) . ?
S1 N1 1.618(3) . ?
S1 N2 1.615(3) . ?
C7 C8 1.343(3) . ?
F1 C2 1.343(3) . ?
N1 C1 1.340(4) . ?
F4 C5 1.337(3) . ?
C6 N2 1.342(4) . ?
C6 C1 1.436(4) . ?
C6 C5 1.405(4) . ?
F2 C3 1.341(4) . ?
F3 C4 1.340(4) . ?
C3 C4 1.415(4) . ?
C3 C2 1.352(4) . ?
C4 C5 1.355(4) . ?
C1 C2 1.413(4) . ?

loop_
_geom_torsion_atom_site_label_1
_geom_torsion_atom_site_label_2
_geom_torsion_atom_site_label_3
_geom_torsion_atom_site_label_4
_geom_torsion
_geom_torsion_site_symmetry_1
_geom_torsion_site_symmetry_2
_geom_torsion_site_symmetry_3
_geom_torsion_site_symmetry_4
_geom_torsion_publ_flag
C11 C12 S5 C8 2.1(3) . . . . ?
C11 S4 C8 S5 4.11(18) . . . . ?
C11 S4 C8 C7 -178.1(2) . . . . ?
C12 C11 S4 C8 -2.8(3) . . . . ?
C12 S5 C8 S4 -3.92(17) . . . . ?
C12 S5 C8 C7 178.2(2) . . . . ?
C9 C10 S3 C7 -4.3(3) . . . . ?
C9 S2 C7 S3 -6.18(18) . . . . ?
C9 S2 C7 C8 174.6(2) . . . . ?
C10 C9 S2 C7 3.4(3) . . . . ?
C10 S3 C7 S2 6.40(18) . . . . ?
C10 S3 C7 C8 -174.4(2) . . . . ?
S4 C11 C12 S5 0.5(4) . . . . ?
S2 C9 C10 S3 0.6(4) . . . . ?
S2 C7 C8 S4 1.9(3) . . . . ?
S2 C7 C8 S5 179.60(16) . . . . ?
S3 C7 C8 S4 -177.18(16) . . . . ?
S3 C7 C8 S5 0.5(3) . . . . ?
S1 N1 C1 C6 0.4(3) . . . . ?
S1 N1 C1 C2 -179.4(2) . . . . ?
N1 S1 N2 C6 0.7(2) . . . . ?
N1 C1 C2 F1 -0.5(4) . . . . ?
N1 C1 C2 C3 -179.9(3) . . . . ?
C6 C1 C2 F1 179.7(2) . . . . ?
C6 C1 C2 C3 0.3(4) . . . . ?
F2 C3 C4 F3 0.4(4) . . . . ?
F2 C3 C4 C5 179.6(3) . . . . ?
F2 C3 C2 F1 0.5(4) . . . . ?
F2 C3 C2 C1 179.9(2) . . . . ?
F3 C4 C5 F4 0.7(4) . . . . ?
F3 C4 C5 C6 179.8(3) . . . . ?
C3 C4 C5 F4 -178.3(3) . . . . ?
C3 C4 C5 C6 0.7(4) . . . . ?
N2 S1 N1 C1 -0.6(2) . . . . ?
N2 C6 C1 N1 0.1(3) . . . . ?
N2 C6 C1 C2 179.9(2) . . . . ?
N2 C6 C5 F4 -1.4(4) . . . . ?
N2 C6 C5 C4 179.5(3) . . . . ?
C4 C3 C2 F1 -179.3(2) . . . . ?
C4 C3 C2 C1 0.0(4) . . . . ?
C1 C6 N2 S1 -0.6(3) . . . . ?
C1 C6 C5 F4 178.7(2) . . . . ?
C1 C6 C5 C4 -0.4(4) . . . . ?
C5 C6 N2 S1 179.5(2) . . . . ?
C5 C6 C1 N1 -180.0(2) . . . . ?
C5 C6 C1 C2 -0.2(4) . . . . ?
C2 C3 C4 F3 -179.7(3) . . . . ?
C2 C3 C4 C5 -0.6(4) . . . . ?
